data_2219398
loop_
_publ_author_name
'Murugavel, S.'
'Ganesh, G.'
'Pandi, A. Subbiah'
'Murugan, Ramalingam'
'Narayanan, S. Sriman'

_publ_section_title
;
 9-Ethyl-2,3-dihydro-9<i>H</i>-carbazol-4(1<i>H</i>)-one
;
_journal_coeditor_code LX2064
_journal_issue 9
_journal_name_full 'Acta Crystallographica Section E'
_journal_page_first o1681
_journal_paper_doi 10.1107/S1600536808024318
_journal_volume 64
_journal_year 2008
_chemical_formula_iupac 'C14 H15 N O'
_chemical_formula_moiety 'C14 H15 N O'
_chemical_formula_sum 'C14 H15 N O'
_chemical_formula_weight 213.27
_chemical_name_common Carbazol
_chemical_name_systematic
;
9-Ethyl-2,3-dihydro-9H-carbazol-4(1H)-one
;
_space_group_IT_number 14
_symmetry_cell_setting monoclinic
_symmetry_space_group_name_Hall '-P 2yn'
_symmetry_space_group_name_H-M 'P 1 21/n 1'
_atom_sites_solution_hydrogens geom
_atom_sites_solution_primary direct
_atom_sites_solution_secondary difmap
_audit_creation_method SHELXL-97
_cell_angle_alpha 90.00
_cell_angle_beta 116.432(3)
_cell_angle_gamma 90.00
_cell_formula_units_Z 4
_cell_length_a 8.3742(6)
_cell_length_b 17.0330(10)
_cell_length_c 8.6083(5)
_cell_measurement_reflns_used 2850
_cell_measurement_temperature 293(2)
_cell_measurement_theta_max 26.780
_cell_measurement_theta_min 20.0
_cell_volume 1099.51(12)
_computing_cell_refinement 'APEX2 (Bruker, 2004)'
_computing_data_collection 'APEX2 (Bruker, 2004)'
_computing_data_reduction 'SAINT (Bruker, 2004)'
_computing_molecular_graphics 'ORTEP-3 (Ferrugia, 1997)'
_computing_publication_material 'SHELXL-97 (Sheldrick, 2008) and PLATON (Spek, 2003)'
_computing_structure_refinement 'SHELXL97 (Sheldrick, 2008)'
_computing_structure_solution 'SHELXS97 (Sheldrick, 2008)'
_diffrn_ambient_temperature 293(2)
_diffrn_detector_area_resol_mean 10
_diffrn_measured_fraction_theta_full 1.000
_diffrn_measured_fraction_theta_max 0.992
_diffrn_measurement_device_type 'Bruker APEXII CCD area-detector'
_diffrn_measurement_method \w
_diffrn_radiation_monochromator graphite
_diffrn_radiation_source 'fine-focus sealed tube'
_diffrn_radiation_type MoK\a
_diffrn_radiation_wavelength 0.71073
_diffrn_reflns_av_R_equivalents 0.0292
_diffrn_reflns_av_sigmaI/netI 0.0219
_diffrn_reflns_limit_h_max 10
_diffrn_reflns_limit_h_min -10
_diffrn_reflns_limit_k_max 21
_diffrn_reflns_limit_k_min -21
_diffrn_reflns_limit_l_max 10
_diffrn_reflns_limit_l_min -10
_diffrn_reflns_number 11070
_diffrn_reflns_theta_full 25.00
_diffrn_reflns_theta_max 26.78
_diffrn_reflns_theta_min 2.39
_exptl_absorpt_coefficient_mu 0.081
_exptl_absorpt_correction_type none
_exptl_crystal_colour colourless
_exptl_crystal_density_diffrn 1.288
_exptl_crystal_density_method 'not measured'
_exptl_crystal_description block
_exptl_crystal_F_000 456
_exptl_crystal_size_max 0.21
_exptl_crystal_size_mid 0.19
_exptl_crystal_size_min 0.17
_refine_diff_density_max 0.149
_refine_diff_density_min -0.199
_refine_ls_extinction_method none
_refine_ls_goodness_of_fit_ref 1.034
_refine_ls_hydrogen_treatment constr
_refine_ls_matrix_type full
_refine_ls_number_parameters 146
_refine_ls_number_reflns 2334
_refine_ls_number_restraints 0
_refine_ls_restrained_S_all 1.034
_refine_ls_R_factor_all 0.0518
_refine_ls_R_factor_gt 0.0400
_refine_ls_shift/su_max 0.000
_refine_ls_shift/su_mean 0.000
_refine_ls_structure_factor_coef Fsqd
_refine_ls_weighting_details 'calc w=1/[\s^2^(Fo^2^)+(0.0497P)^2^+0.2126P] where P=(Fo^2^+2Fc^2^)/3'
_refine_ls_weighting_scheme calc
_refine_ls_wR_factor_gt 0.0977
_refine_ls_wR_factor_ref 0.1052
_reflns_number_gt 1898
_reflns_number_total 2334
_reflns_threshold_expression I>2\s(I)
_cod_data_source_file lx2064.cif
_cod_data_source_block I
_cod_original_sg_symbol_H-M 'P 21/n'
_cod_database_code 2219398
_cod_database_fobs_code 2219398

loop_
_symmetry_equiv_pos_as_xyz
'x, y, z'
'-x+1/2, y+1/2, -z+1/2'
'-x, -y, -z'
'x-1/2, -y-1/2, z-1/2'

loop_
_atom_site_type_symbol
_atom_site_label
_atom_site_fract_x
_atom_site_fract_y
_atom_site_fract_z
_atom_site_U_iso_or_equiv
_atom_site_adp_type
_atom_site_calc_flag
_atom_site_refinement_flags
_atom_site_occupancy
C C1 0.41850(18) 0.62548(8) 0.62150(18) 0.0419(3) Uani d . 1
H H1 0.5200 0.6388 0.7217 0.050 Uiso calc R 1
C C2 0.3279(2) 0.68137(8) 0.4981(2) 0.0506(4) Uani d . 1
H H2 0.3685 0.7330 0.5160 0.061 Uiso calc R 1
C C3 0.1766(2) 0.66211(9) 0.3472(2) 0.0527(4) Uani d . 1
H H3 0.1186 0.7011 0.2659 0.063 Uiso calc R 1
C C4 0.11103(19) 0.58687(8) 0.31534(17) 0.0457(3) Uani d . 1
H H4 0.0102 0.5741 0.2140 0.055 Uiso calc R 1
C C5 0.20092(16) 0.53077(8) 0.44009(15) 0.0359(3) Uani d . 1
C C6 0.35512(16) 0.54847(7) 0.59327(15) 0.0343(3) Uani d . 1
C C7 0.40707(16) 0.47683(7) 0.69054(15) 0.0350(3) Uani d . 1
C C8 0.55752(16) 0.45924(8) 0.85455(16) 0.0392(3) Uani d . 1
C C9 0.56815(19) 0.37540(9) 0.91598(19) 0.0490(4) Uani d . 1
H H9A 0.6218 0.3752 1.0417 0.059 Uiso calc R 1
H H9B 0.6462 0.3461 0.8811 0.059 Uiso calc R 1
C C10 0.38967(19) 0.33358(9) 0.84713(19) 0.0509(4) Uani d . 1
H H10A 0.3178 0.3574 0.8970 0.061 Uiso calc R 1
H H10B 0.4091 0.2790 0.8832 0.061 Uiso calc R 1
C C11 0.28888(19) 0.33744(8) 0.65050(19) 0.0465(3) Uani d . 1
H H11A 0.3476 0.3049 0.5989 0.056 Uiso calc R 1
H H11B 0.1682 0.3182 0.6123 0.056 Uiso calc R 1
C C12 0.28502(16) 0.42042(7) 0.59547(16) 0.0364(3) Uani d . 1
C C13 0.01251(17) 0.41064(8) 0.30768(17) 0.0431(3) Uani d . 1
H H13A -0.0791 0.4483 0.2400 0.052 Uiso calc R 1
H H13B -0.0388 0.3740 0.3593 0.052 Uiso calc R 1
C C14 0.0697(2) 0.36655(11) 0.1896(2) 0.0595(4) Uani d . 1
H H14A 0.1250 0.4022 0.1418 0.089 Uiso calc R 1
H H14B -0.0326 0.3429 0.0973 0.089 Uiso calc R 1
H H14C 0.1534 0.3264 0.2543 0.089 Uiso calc R 1
N N1 0.16080(13) 0.45195(6) 0.44527(13) 0.0372(3) Uani d . 1
O O1 0.67261(13) 0.50731(6) 0.93817(12) 0.0530(3) Uani d . 1

loop_
_atom_site_aniso_label
_atom_site_aniso_U_11
_atom_site_aniso_U_22
_atom_site_aniso_U_33
_atom_site_aniso_U_12
_atom_site_aniso_U_13
_atom_site_aniso_U_23
C1 0.0411(7) 0.0438(7) 0.0420(7) -0.0052(6) 0.0196(6) -0.0026(6)
C2 0.0601(9) 0.0400(7) 0.0568(9) -0.0026(7) 0.0307(8) 0.0030(6)
C3 0.0602(9) 0.0474(8) 0.0506(8) 0.0113(7) 0.0248(7) 0.0144(7)
C4 0.0426(8) 0.0533(8) 0.0364(7) 0.0082(6) 0.0134(6) 0.0042(6)
C5 0.0341(6) 0.0409(7) 0.0335(6) 0.0027(5) 0.0158(5) -0.0019(5)
C6 0.0321(6) 0.0397(7) 0.0331(6) 0.0006(5) 0.0164(5) -0.0013(5)
C7 0.0314(6) 0.0387(7) 0.0336(6) 0.0000(5) 0.0133(5) -0.0012(5)
C8 0.0312(6) 0.0514(8) 0.0344(6) 0.0007(6) 0.0140(5) -0.0014(6)
C9 0.0422(8) 0.0549(9) 0.0430(7) 0.0080(6) 0.0128(6) 0.0090(6)
C10 0.0509(9) 0.0447(8) 0.0546(8) 0.0030(6) 0.0213(7) 0.0113(6)
C11 0.0443(8) 0.0370(7) 0.0535(8) -0.0003(6) 0.0176(6) -0.0008(6)
C12 0.0327(6) 0.0393(7) 0.0362(6) 0.0019(5) 0.0145(5) -0.0018(5)
C13 0.0311(7) 0.0491(8) 0.0415(7) -0.0042(6) 0.0093(5) -0.0086(6)
C14 0.0462(9) 0.0782(11) 0.0497(8) -0.0101(8) 0.0172(7) -0.0251(8)
N1 0.0318(5) 0.0389(6) 0.0346(6) -0.0001(4) 0.0092(4) -0.0041(4)
O1 0.0399(5) 0.0643(7) 0.0420(5) -0.0092(5) 0.0067(4) -0.0038(5)

loop_
_atom_type_symbol
_atom_type_description
_atom_type_scat_dispersion_real
_atom_type_scat_dispersion_imag
_atom_type_scat_source
C C 0.0033 0.0016 'International Tables Vol C Tables 4.2.6.8 and 6.1.1.4'
H H 0.0000 0.0000 'International Tables Vol C Tables 4.2.6.8 and 6.1.1.4'
N N 0.0061 0.0033 'International Tables Vol C Tables 4.2.6.8 and 6.1.1.4'
O O 0.0106 0.0060 'International Tables Vol C Tables 4.2.6.8 and 6.1.1.4'

loop_
_geom_angle_atom_site_label_1
_geom_angle_atom_site_label_2
_geom_angle_atom_site_label_3
_geom_angle
C2 C1 C6 118.67(13)
C2 C1 H1 120.7
C6 C1 H1 120.7
C1 C2 C3 121.19(14)
C1 C2 H2 119.4
C3 C2 H2 119.4
C4 C3 C2 121.57(13)
C4 C3 H3 119.2
C2 C3 H3 119.2
C3 C4 C5 117.31(13)
C3 C4 H4 121.3
C5 C4 H4 121.3
C4 C5 N1 129.54(12)
C4 C5 C6 122.31(12)
N1 C5 C6 108.12(10)
C1 C6 C5 118.94(12)
C1 C6 C7 134.87(12)
C5 C6 C7 106.15(11)
C12 C7 C6 107.16(11)
C12 C7 C8 122.03(12)
C6 C7 C8 130.79(12)
O1 C8 C7 123.48(13)
O1 C8 C9 121.17(12)
C7 C8 C9 115.32(11)
C8 C9 C10 114.35(11)
C8 C9 H9A 108.7
C10 C9 H9A 108.7
C8 C9 H9B 108.7
C10 C9 H9B 108.7
H9A C9 H9B 107.6
C9 C10 C11 112.13(12)
C9 C10 H10A 109.2
C11 C10 H10A 109.2
C9 C10 H10B 109.2
C11 C10 H10B 109.2
H10A C10 H10B 107.9
C12 C11 C10 108.58(11)
C12 C11 H11A 110.0
C10 C11 H11A 110.0
C12 C11 H11B 110.0
C10 C11 H11B 110.0
H11A C11 H11B 108.4
N1 C12 C7 109.97(11)
N1 C12 C11 125.32(11)
C7 C12 C11 124.71(11)
N1 C13 C14 112.16(11)
N1 C13 H13A 109.2
C14 C13 H13A 109.2
N1 C13 H13B 109.2
C14 C13 H13B 109.2
H13A C13 H13B 107.9
C13 C14 H14A 109.5
C13 C14 H14B 109.5
H14A C14 H14B 109.5
C13 C14 H14C 109.5
H14A C14 H14C 109.5
H14B C14 H14C 109.5
C12 N1 C5 108.60(10)
C12 N1 C13 126.60(11)
C5 N1 C13 124.77(11)

loop_
_geom_bond_atom_site_label_1
_geom_bond_atom_site_label_2
_geom_bond_distance
C1 C2 1.376(2)
C1 C6 1.395(2)
C1 H1 0.9300
C2 C3 1.391(2)
C2 H2 0.9300
C3 C4 1.373(2)
C3 H3 0.9300
C4 C5 1.383(2)
C4 H4 0.9300
C5 N1 1.390(2)
C5 C6 1.408(2)
C6 C7 1.434(2)
C7 C12 1.376(2)
C7 C8 1.445(2)
C8 O1 1.225(2)
C8 C9 1.512(2)
C9 C10 1.518(2)
C9 H9A 0.9700
C9 H9B 0.9700
C10 C11 1.520(2)
C10 H10A 0.9700
C10 H10B 0.9700
C11 C12 1.486(2)
C11 H11A 0.9700
C11 H11B 0.9700
C12 N1 1.358(2)
C13 N1 1.460(2)
C13 C14 1.503(2)
C13 H13A 0.9700
C13 H13B 0.9700
C14 H14A 0.9600
C14 H14B 0.9600
C14 H14C 0.9600

loop_
_geom_hbond_atom_site_label_D
_geom_hbond_atom_site_label_H
_geom_hbond_atom_site_label_A
_geom_hbond_site_symmetry_A
_geom_hbond_distance_DH
_geom_hbond_distance_HA
_geom_hbond_distance_DA
_geom_hbond_angle_DHA
C14 H14A O1 3_666 0.96 2.60 3.549(2) 169.7

loop_
_geom_torsion_atom_site_label_1
_geom_torsion_atom_site_label_2
_geom_torsion_atom_site_label_3
_geom_torsion_atom_site_label_4
_geom_torsion
C6 C1 C2 C3 -0.4(2)
C1 C2 C3 C4 0.3(2)
C2 C3 C4 C5 0.3(2)
C3 C4 C5 N1 177.12(13)
C3 C4 C5 C6 -0.9(2)
C2 C1 C6 C5 -0.11(18)
C2 C1 C6 C7 -177.39(13)
C4 C5 C6 C1 0.80(18)
N1 C5 C6 C1 -177.59(11)
C4 C5 C6 C7 178.79(12)
N1 C5 C6 C7 0.40(13)
C1 C6 C7 C12 177.16(14)
C5 C6 C7 C12 -0.36(13)
C1 C6 C7 C8 -4.6(2)
C5 C6 C7 C8 177.88(12)
C12 C7 C8 O1 176.58(12)
C6 C7 C8 O1 -1.4(2)
C12 C7 C8 C9 -1.59(18)
C6 C7 C8 C9 -179.60(13)
O1 C8 C9 C10 155.68(13)
C7 C8 C9 C10 -26.10(17)
C8 C9 C10 C11 53.43(17)
C9 C10 C11 C12 -50.05(16)
C6 C7 C12 N1 0.19(14)
C8 C7 C12 N1 -178.24(11)
C6 C7 C12 C11 -179.46(12)
C8 C7 C12 C11 2.1(2)
C10 C11 C12 N1 -155.43(12)
C10 C11 C12 C7 24.16(19)
C7 C12 N1 C5 0.06(14)
C11 C12 N1 C5 179.71(12)
C7 C12 N1 C13 178.10(11)
C11 C12 N1 C13 -2.2(2)
C4 C5 N1 C12 -178.53(13)
C6 C5 N1 C12 -0.29(13)
C4 C5 N1 C13 3.4(2)
C6 C5 N1 C13 -178.38(11)
C14 C13 N1 C12 -80.84(17)
C14 C13 N1 C5 96.90(16)

loop_
_cod_related_entry_id
_cod_related_entry_database
_cod_related_entry_code
1 ChemSpider 11611367
